data_4067898
loop_
_publ_author_name
'Vadavi, Ramesh S.'
'Kim, Hyungjun'
'Lee, Kang Mun'
'Kim, Taewon'
'Lee, Junseong'
'Lee, Yoon Sup'
'Lee, Min Hyung'

_publ_section_title
;
 Turning On MLCT Phosphorescence of Iridium(III)--Borane Conjugates upon
 Fluoride Binding
;
_journal_issue 1
_journal_name_full Organometallics
_journal_page_first 31
_journal_paper_doi 10.1021/om2008937
_journal_volume 31
_journal_year 2012
_chemical_formula_moiety C47H42BN2O2Ir(CH2Cl2)
_chemical_formula_sum 'C48 H44 B Cl2 Ir N2 O2'
_chemical_formula_weight 954.76
_chemical_name_systematic
; 
 ? 
;
_space_group_IT_number 15
_symmetry_cell_setting monoclinic
_symmetry_space_group_name_Hall '-C 2yc'
_symmetry_space_group_name_H-M 'C 1 2/c 1'
_atom_sites_solution_hydrogens geom
_atom_sites_solution_primary direct
_atom_sites_solution_secondary difmap
_audit_creation_method SHELXL-97
_cell_angle_alpha 90.00
_cell_angle_beta 99.866(4)
_cell_angle_gamma 90.00
_cell_formula_units_Z 8
_cell_length_a 30.851(3)
_cell_length_b 16.5998(16)
_cell_length_c 17.5738(17)
_cell_measurement_temperature 100(2)
_cell_measurement_theta_max 28.37
_cell_measurement_theta_min 1.34
_cell_volume 8866.8(15)
_computing_cell_refinement 'Bruker APEX II'
_computing_data_collection 'Bruker APEX II'
_computing_data_reduction 'Bruker APEX II'
_computing_molecular_graphics ORTEP3
_computing_publication_material 'Bruker SHELXTL'
_computing_structure_refinement 'SHELXL-97 (Sheldrick, 1997)'
_computing_structure_solution 'SHELXS-97 (Sheldrick, 1990)'
_diffrn_ambient_temperature 100(2)
_diffrn_measured_fraction_theta_full 0.994
_diffrn_measured_fraction_theta_max 0.994
_diffrn_measurement_device_type 'CCD area detector'
_diffrn_measurement_method 'phi and omega scans'
_diffrn_radiation_monochromator graphite
_diffrn_radiation_source 'fine-focus sealed tube'
_diffrn_radiation_type MoK\a
_diffrn_radiation_wavelength 0.71073
_diffrn_reflns_av_R_equivalents 0.1701
_diffrn_reflns_av_sigmaI/netI 0.1569
_diffrn_reflns_limit_h_max 38
_diffrn_reflns_limit_h_min -41
_diffrn_reflns_limit_k_max 22
_diffrn_reflns_limit_k_min -22
_diffrn_reflns_limit_l_max 23
_diffrn_reflns_limit_l_min -22
_diffrn_reflns_number 69591
_diffrn_reflns_theta_full 28.37
_diffrn_reflns_theta_max 28.37
_diffrn_reflns_theta_min 1.34
_exptl_absorpt_coefficient_mu 3.171
_exptl_absorpt_correction_T_max 0.941
_exptl_absorpt_correction_T_min 0.930
_exptl_absorpt_correction_type multi-scan
_exptl_absorpt_process_details SADABS
_exptl_crystal_colour Yellow
_exptl_crystal_density_diffrn 1.430
_exptl_crystal_density_method 'not measured'
_exptl_crystal_description rectangular
_exptl_crystal_F_000 3824
_exptl_crystal_size_max 0.4
_exptl_crystal_size_mid 0.35
_exptl_crystal_size_min 0.2
_refine_diff_density_max 3.740
_refine_diff_density_min -1.814
_refine_diff_density_rms 0.221
_refine_ls_extinction_method none
_refine_ls_goodness_of_fit_ref 1.011
_refine_ls_hydrogen_treatment constr
_refine_ls_matrix_type full
_refine_ls_number_parameters 511
_refine_ls_number_reflns 11065
_refine_ls_number_restraints 0
_refine_ls_restrained_S_all 1.011
_refine_ls_R_factor_all 0.1505
_refine_ls_R_factor_gt 0.0716
_refine_ls_shift/su_max 0.069
_refine_ls_shift/su_mean 0.001
_refine_ls_structure_factor_coef Fsqd
_refine_ls_weighting_details 'calc w=1/[\s^2^(Fo^2^)+(0.0682P)^2^+0.0000P] where P=(Fo^2^+2Fc^2^)/3'
_refine_ls_weighting_scheme calc
_refine_ls_wR_factor_gt 0.1510
_refine_ls_wR_factor_ref 0.1708
_reflns_number_gt 5710
_reflns_number_total 11065
_reflns_threshold_expression >2sigma(I)
_cod_data_source_file om2008937_si_002.cif
_cod_data_source_block 2
_cod_depositor_comments
;
The following automatic conversions were performed:

'_symmetry_cell_setting' value 'Monoclinic' changed to 'monoclinic'
according to /home/saulius/struct/CIF-dictionaries/cif_core.dic
dictionary named 'cif_core.dic' version 2.4.1 from 2010-06-29.

Automatic conversion script
Id: cif_fix_values 1715 2011-07-08 13:25:40Z adriana 
;
_cod_original_cell_volume 8866.9(15)
_cod_original_sg_symbol_H-M C2/c
_cod_database_code 4067898

loop_
_symmetry_equiv_pos_as_xyz
'x, y, z'
'-x, y, -z+1/2'
'x+1/2, y+1/2, z'
'-x+1/2, y+1/2, -z+1/2'
'-x, -y, -z'
'x, -y, z-1/2'
'-x+1/2, -y+1/2, -z'
'x+1/2, -y+1/2, z-1/2'

loop_
_atom_site_label
_atom_site_type_symbol
_atom_site_fract_x
_atom_site_fract_y
_atom_site_fract_z
_atom_site_U_iso_or_equiv
_atom_site_adp_type
_atom_site_occupancy
_atom_site_symmetry_multiplicity
_atom_site_calc_flag
_atom_site_refinement_flags
Ir Ir 0.183924(11) 0.63282(2) 0.108215(19) 0.03438(13) Uani 1 1 d .
N1 N 0.1909(2) 0.5966(5) 0.2201(4) 0.0353(17) Uani 1 1 d .
N2 N 0.1711(2) 0.6751(4) -0.0032(4) 0.0342(17) Uani 1 1 d .
O1 O 0.2001(2) 0.5112(4) 0.0645(3) 0.0406(15) Uani 1 1 d .
O2 O 0.25243(19) 0.6003(4) 0.0997(3) 0.0382(14) Uani 1 1 d .
B B 0.3655(4) 0.3225(7) -0.0531(7) 0.045(3) Uani 1 1 d .
C1 C 0.3315(3) 0.3760(6) -0.0182(5) 0.040(2) Uani 1 1 d .
C2 C 0.3390(3) 0.4589(6) -0.0089(5) 0.041(2) Uani 1 1 d .
H2 H 0.3633 0.4820 -0.0250 0.049 Uiso 1 1 calc R
C3 C 0.3103(3) 0.5071(6) 0.0243(5) 0.042(2) Uani 1 1 d .
H3 H 0.3172 0.5611 0.0336 0.050 Uiso 1 1 calc R
C4 C 0.2725(3) 0.4773(5) 0.0436(5) 0.032(2) Uani 1 1 d .
C5 C 0.2634(3) 0.3944(6) 0.0325(5) 0.036(2) Uani 1 1 d .
H5 H 0.2374 0.3728 0.0439 0.043 Uiso 1 1 calc R
C6 C 0.2937(3) 0.3452(6) 0.0043(5) 0.040(2) Uani 1 1 d .
H6 H 0.2885 0.2900 0.0004 0.047 Uiso 1 1 calc R
C7 C 0.3814(3) 0.3584(6) -0.1270(5) 0.038(2) Uani 1 1 d .
C8 C 0.4264(3) 0.3694(7) -0.1298(5) 0.052(3) Uani 1 1 d .
C9 C 0.4399(3) 0.4043(7) -0.1921(6) 0.057(3) Uani 1 1 d .
H9 H 0.4698 0.4117 -0.1914 0.068 Uiso 1 1 calc R
C10 C 0.4103(3) 0.4290(6) -0.2564(5) 0.047(2) Uani 1 1 d .
C11 C 0.3656(3) 0.4197(6) -0.2559(5) 0.045(2) Uani 1 1 d .
H11 H 0.3452 0.4366 -0.2982 0.054 Uiso 1 1 calc R
C12 C 0.3509(3) 0.3849(6) -0.1915(5) 0.041(2) Uani 1 1 d .
C13 C 0.3812(3) 0.2403(6) -0.0129(6) 0.041(2) Uani 1 1 d .
C14 C 0.3993(3) 0.2382(6) 0.0667(5) 0.043(2) Uani 1 1 d .
C15 C 0.4132(3) 0.1658(7) 0.1016(7) 0.055(3) Uani 1 1 d .
H15 H 0.4251 0.1652 0.1539 0.066 Uiso 1 1 calc R
C16 C 0.4099(4) 0.0954(8) 0.0611(9) 0.070(4) Uani 1 1 d .
C17 C 0.3929(4) 0.0956(7) -0.0170(9) 0.072(4) Uani 1 1 d .
H17 H 0.3913 0.0478 -0.0449 0.087 Uiso 1 1 calc R
C18 C 0.3782(4) 0.1673(7) -0.0539(7) 0.060(3) Uani 1 1 d .
C19 C 0.1913(3) 0.5190(6) 0.2423(5) 0.045(2) Uani 1 1 d .
H19 H 0.1916 0.4787 0.2056 0.054 Uiso 1 1 calc R
C20 C 0.1913(3) 0.4976(6) 0.3192(6) 0.049(3) Uani 1 1 d .
H20 H 0.1930 0.4439 0.3345 0.059 Uiso 1 1 calc R
C21 C 0.1886(3) 0.5577(7) 0.3712(6) 0.050(3) Uani 1 1 d .
H21 H 0.1861 0.5447 0.4217 0.060 Uiso 1 1 calc R
C22 C 0.1896(3) 0.6368(7) 0.3498(5) 0.048(2) Uani 1 1 d .
H22 H 0.1896 0.6772 0.3864 0.057 Uiso 1 1 calc R
C23 C 0.1907(3) 0.6566(6) 0.2733(5) 0.039(2) Uani 1 1 d .
C24 C 0.1915(3) 0.7370(6) 0.2401(5) 0.039(2) Uani 1 1 d .
C47 C 0.2409(3) 0.5296(6) 0.0709(5) 0.038(2) Uani 1 1 d .
C25 C 0.1876(3) 0.7412(6) 0.1589(5) 0.038(2) Uani 1 1 d .
C26 C 0.1889(3) 0.8172(5) 0.1262(5) 0.045(2) Uani 1 1 d .
H26 H 0.1860 0.8212 0.0727 0.053 Uiso 1 1 calc R
C27 C 0.1942(3) 0.8858(6) 0.1688(6) 0.051(3) Uani 1 1 d .
H27 H 0.1946 0.9356 0.1447 0.061 Uiso 1 1 calc R
C28 C 0.1991(3) 0.8810(6) 0.2499(6) 0.055(3) Uani 1 1 d .
H28 H 0.2037 0.9274 0.2800 0.066 Uiso 1 1 calc R
C29 C 0.1970(3) 0.8076(6) 0.2836(6) 0.050(3) Uani 1 1 d .
H29 H 0.1994 0.8044 0.3370 0.060 Uiso 1 1 calc R
C30 C 0.2025(3) 0.6918(5) -0.0448(5) 0.041(2) Uani 1 1 d .
H30 H 0.2318 0.6822 -0.0236 0.049 Uiso 1 1 calc R
C31 C 0.1921(4) 0.7232(6) -0.1194(5) 0.052(3) Uani 1 1 d .
H31 H 0.2140 0.7330 -0.1487 0.062 Uiso 1 1 calc R
C32 C 0.1484(4) 0.7394(7) -0.1484(6) 0.061(3) Uani 1 1 d .
H32 H 0.1405 0.7606 -0.1979 0.073 Uiso 1 1 calc R
C33 C 0.1172(4) 0.7245(7) -0.1048(6) 0.057(3) Uani 1 1 d .
H33 H 0.0879 0.7365 -0.1243 0.068 Uiso 1 1 calc R
C34 C 0.1283(3) 0.6905(6) -0.0293(6) 0.045(2) Uani 1 1 d .
C35 C 0.0986(3) 0.6718(6) 0.0243(6) 0.046(2) Uani 1 1 d .
C36 C 0.1222(4) 0.6415(5) 0.0962(5) 0.053(3) Uani 1 1 d .
C37 C 0.0910(3) 0.6231(6) 0.1490(6) 0.054(3) Uani 1 1 d .
H37 H 0.1025 0.6049 0.1984 0.064 Uiso 1 1 calc R
C38 C 0.0455(3) 0.6313(7) 0.1295(8) 0.070(3) Uani 1 1 d .
H38 H 0.0278 0.6168 0.1650 0.084 Uiso 1 1 calc R
C39 C 0.0259(4) 0.6615(8) 0.0560(7) 0.073(4) Uani 1 1 d .
H39 H -0.0044 0.6687 0.0436 0.088 Uiso 1 1 calc R
C40 C 0.0524(4) 0.6795(8) 0.0046(7) 0.066(3) Uani 1 1 d .
H40 H 0.0401 0.6973 -0.0445 0.079 Uiso 1 1 calc R
C41 C 0.4051(3) 0.3140(6) 0.1153(5) 0.051(3) Uani 1 1 d .
H41A H 0.4224 0.3019 0.1649 0.076 Uiso 1 1 calc R
H41B H 0.3768 0.3339 0.1220 0.076 Uiso 1 1 calc R
H41C H 0.4199 0.3541 0.0899 0.076 Uiso 1 1 calc R
C42 C 0.4255(5) 0.0155(8) 0.1039(11) 0.118(6) Uani 1 1 d .
H42A H 0.4438 0.0278 0.1524 0.177 Uiso 1 1 calc R
H42B H 0.4420 -0.0156 0.0727 0.177 Uiso 1 1 calc R
H42C H 0.4004 -0.0148 0.1129 0.177 Uiso 1 1 calc R
C43 C 0.3589(5) 0.1641(8) -0.1379(8) 0.097(5) Uani 1 1 d .
H43A H 0.3276 0.1712 -0.1442 0.145 Uiso 1 1 calc R
H43B H 0.3653 0.1129 -0.1587 0.145 Uiso 1 1 calc R
H43C H 0.3713 0.2063 -0.1648 0.145 Uiso 1 1 calc R
C44 C 0.3022(3) 0.3734(7) -0.1970(5) 0.056(3) Uani 1 1 d .
H44A H 0.2967 0.3260 -0.1687 0.083 Uiso 1 1 calc R
H44B H 0.2889 0.3672 -0.2502 0.083 Uiso 1 1 calc R
H44C H 0.2898 0.4195 -0.1757 0.083 Uiso 1 1 calc R
C45 C 0.4248(3) 0.4660(7) -0.3263(6) 0.059(3) Uani 1 1 d .
H45A H 0.4476 0.5048 -0.3100 0.089 Uiso 1 1 calc R
H45B H 0.4002 0.4921 -0.3575 0.089 Uiso 1 1 calc R
H45C H 0.4359 0.4245 -0.3559 0.089 Uiso 1 1 calc R
C46 C 0.4619(4) 0.3438(9) -0.0609(7) 0.092(5) Uani 1 1 d .
H46A H 0.4903 0.3440 -0.0765 0.138 Uiso 1 1 calc R
H46B H 0.4555 0.2905 -0.0445 0.138 Uiso 1 1 calc R
H46C H 0.4620 0.3808 -0.0189 0.138 Uiso 1 1 calc R
C101 C 0.0765(4) 0.8599(8) 0.1366(7) 0.079(4) Uani 1 1 d .
H10A H 0.0860 0.8041 0.1375 0.094 Uiso 1 1 calc R
H10B H 0.0984 0.8900 0.1715 0.094 Uiso 1 1 calc R
Cl1 Cl 0.07363(11) 0.8981(2) 0.0423(2) 0.0920(11) Uani 1 1 d .
Cl2 Cl 0.02715(11) 0.8651(2) 0.1693(2) 0.0979(12) Uani 1 1 d .

loop_
_atom_site_aniso_label
_atom_site_aniso_U_11
_atom_site_aniso_U_22
_atom_site_aniso_U_33
_atom_site_aniso_U_23
_atom_site_aniso_U_13
_atom_site_aniso_U_12
Ir 0.0354(2) 0.0430(2) 0.02534(18) -0.00332(19) 0.00697(12) -0.0010(2)
N1 0.033(4) 0.047(5) 0.027(4) 0.000(4) 0.006(3) 0.002(4)
N2 0.041(5) 0.038(4) 0.023(4) -0.001(3) 0.007(3) -0.009(4)
O1 0.047(4) 0.045(4) 0.032(3) -0.008(3) 0.013(3) -0.004(3)
O2 0.040(4) 0.047(4) 0.025(3) -0.003(3) -0.002(3) -0.007(3)
B 0.043(7) 0.051(7) 0.041(6) -0.014(6) 0.011(5) -0.019(5)
C1 0.036(5) 0.052(6) 0.034(5) 0.009(5) 0.012(4) 0.006(5)
C2 0.042(6) 0.046(6) 0.040(5) 0.008(4) 0.023(5) 0.003(5)
C3 0.044(6) 0.044(6) 0.038(5) -0.004(4) 0.009(4) -0.003(5)
C4 0.025(5) 0.045(6) 0.025(4) -0.003(4) -0.002(4) 0.009(4)
C5 0.026(5) 0.050(6) 0.032(5) 0.000(4) 0.009(4) -0.012(4)
C6 0.043(6) 0.045(6) 0.031(5) 0.001(4) 0.007(4) 0.000(4)
C7 0.033(5) 0.050(6) 0.031(5) -0.004(4) 0.008(4) 0.007(4)
C8 0.042(6) 0.081(8) 0.034(5) 0.008(6) 0.009(4) -0.005(6)
C9 0.043(6) 0.078(8) 0.050(6) 0.015(6) 0.007(5) 0.004(6)
C10 0.054(7) 0.051(6) 0.040(6) 0.008(5) 0.018(5) 0.004(5)
C11 0.065(7) 0.046(6) 0.023(5) -0.001(4) 0.007(5) 0.009(5)
C12 0.036(5) 0.054(7) 0.029(5) -0.006(4) 0.000(4) -0.004(4)
C13 0.033(5) 0.040(6) 0.054(6) -0.007(5) 0.016(5) -0.006(4)
C14 0.033(5) 0.055(6) 0.043(6) 0.005(5) 0.013(4) -0.001(5)
C15 0.045(7) 0.055(7) 0.068(8) 0.010(6) 0.017(6) 0.002(5)
C16 0.051(7) 0.050(7) 0.114(12) 0.014(8) 0.032(7) 0.005(6)
C17 0.065(8) 0.035(7) 0.119(12) -0.009(8) 0.022(8) -0.009(6)
C18 0.058(7) 0.057(7) 0.068(8) -0.023(6) 0.019(6) -0.019(6)
C19 0.056(7) 0.041(6) 0.038(6) 0.001(5) 0.008(5) -0.007(5)
C20 0.058(7) 0.045(6) 0.045(6) 0.005(5) 0.007(5) 0.004(5)
C21 0.046(6) 0.071(8) 0.035(6) 0.009(5) 0.010(5) -0.005(5)
C22 0.039(5) 0.070(7) 0.033(5) -0.006(5) 0.001(4) 0.003(5)
C23 0.033(5) 0.057(7) 0.025(5) 0.002(4) 0.003(4) 0.006(4)
C24 0.033(5) 0.051(6) 0.034(5) -0.005(5) 0.006(4) 0.006(4)
C47 0.034(5) 0.056(6) 0.023(5) 0.001(4) 0.001(4) -0.003(5)
C25 0.025(5) 0.055(6) 0.036(5) -0.005(5) 0.008(4) 0.004(4)
C26 0.065(7) 0.036(6) 0.034(6) -0.004(4) 0.014(5) 0.004(5)
C27 0.061(7) 0.040(6) 0.051(6) -0.003(5) 0.007(5) 0.000(5)
C28 0.057(7) 0.048(7) 0.057(7) -0.021(5) 0.003(5) 0.000(5)
C29 0.061(7) 0.056(7) 0.033(5) -0.007(5) 0.011(5) 0.006(5)
C30 0.046(6) 0.039(5) 0.039(5) -0.002(4) 0.011(5) -0.004(4)
C31 0.075(8) 0.048(6) 0.034(6) 0.002(5) 0.017(5) -0.009(6)
C32 0.089(9) 0.065(8) 0.029(6) 0.010(5) 0.010(6) -0.002(6)
C33 0.065(7) 0.069(8) 0.035(6) 0.008(5) 0.006(5) 0.007(6)
C34 0.038(6) 0.048(6) 0.049(6) -0.012(5) 0.005(5) -0.005(5)
C35 0.032(5) 0.048(6) 0.064(7) -0.014(5) 0.023(5) -0.005(5)
C36 0.130(10) 0.022(5) 0.011(4) -0.002(4) 0.019(5) -0.013(5)
C37 0.036(6) 0.080(8) 0.046(6) 0.002(6) 0.011(4) -0.002(5)
C38 0.040(6) 0.091(9) 0.085(9) -0.016(8) 0.027(6) -0.007(6)
C39 0.035(6) 0.112(11) 0.070(8) 0.006(8) 0.001(6) 0.000(6)
C40 0.048(7) 0.091(9) 0.058(7) 0.001(7) 0.006(6) -0.001(6)
C41 0.051(6) 0.060(7) 0.041(6) 0.000(5) 0.006(5) 0.012(5)
C42 0.085(10) 0.064(9) 0.209(19) 0.045(11) 0.035(11) 0.026(8)
C43 0.148(14) 0.065(8) 0.075(10) -0.035(7) 0.014(9) -0.023(9)
C44 0.053(6) 0.081(8) 0.031(5) -0.002(6) 0.004(4) 0.018(6)
C45 0.050(7) 0.068(8) 0.058(7) 0.013(6) 0.003(5) 0.004(5)
C46 0.039(7) 0.163(14) 0.070(8) 0.054(9) -0.002(6) -0.004(7)
C101 0.056(7) 0.116(11) 0.065(8) 0.000(8) 0.016(6) 0.013(7)
Cl1 0.079(2) 0.113(3) 0.081(2) 0.022(2) 0.0038(18) -0.033(2)
Cl2 0.069(2) 0.136(3) 0.095(3) -0.007(2) 0.0341(19) 0.006(2)

loop_
_atom_type_symbol
_atom_type_description
_atom_type_scat_dispersion_real
_atom_type_scat_dispersion_imag
_atom_type_scat_source
C C 0.0033 0.0016 'International Tables Vol C Tables 4.2.6.8 and 6.1.1.4'
H H 0.0000 0.0000 'International Tables Vol C Tables 4.2.6.8 and 6.1.1.4'
B B 0.0013 0.0007 'International Tables Vol C Tables 4.2.6.8 and 6.1.1.4'
N N 0.0061 0.0033 'International Tables Vol C Tables 4.2.6.8 and 6.1.1.4'
O O 0.0106 0.0060 'International Tables Vol C Tables 4.2.6.8 and 6.1.1.4'
Ir Ir -1.4442 7.9887 'International Tables Vol C Tables 4.2.6.8 and 6.1.1.4'
Cl Cl 0.1484 0.1585 'International Tables Vol C Tables 4.2.6.8 and 6.1.1.4'

loop_
_geom_angle_atom_site_label_1
_geom_angle_atom_site_label_2
_geom_angle_atom_site_label_3
_geom_angle
C36 Ir C25 87.7(3)
C36 Ir N1 94.0(3)
C25 Ir N1 81.2(3)
C36 Ir N2 80.9(3)
C25 Ir N2 96.0(3)
N1 Ir N2 174.3(3)
C36 Ir O2 165.9(3)
C25 Ir O2 105.5(3)
N1 Ir O2 92.8(2)
N2 Ir O2 92.8(3)
C36 Ir O1 108.0(3)
C25 Ir O1 163.9(3)
N1 Ir O1 94.1(3)
N2 Ir O1 89.9(3)
O2 Ir O1 59.1(2)
C19 N1 C23 120.0(8)
C19 N1 Ir 123.9(6)
C23 N1 Ir 115.7(6)
C30 N2 C34 122.2(8)
C30 N2 Ir 123.6(6)
C34 N2 Ir 114.0(6)
C47 O1 Ir 91.5(5)
C47 O2 Ir 92.6(5)
C13 B C1 119.1(9)
C13 B C7 125.5(9)
C1 B C7 115.3(9)
C6 C1 C2 117.2(8)
C6 C1 B 123.4(9)
C2 C1 B 119.4(8)
C3 C2 C1 120.7(8)
C4 C3 C2 121.9(9)
C3 C4 C5 118.6(8)
C3 C4 C47 121.3(9)
C5 C4 C47 120.0(8)
C6 C5 C4 119.3(8)
C1 C6 C5 122.1(9)
C8 C7 C12 117.2(8)
C8 C7 B 121.5(8)
C12 C7 B 121.3(8)
C9 C8 C7 121.3(9)
C9 C8 C46 118.2(9)
C7 C8 C46 120.5(9)
C8 C9 C10 122.1(10)
C9 C10 C11 118.4(9)
C9 C10 C45 122.7(9)
C11 C10 C45 118.9(9)
C10 C11 C12 120.4(9)
C7 C12 C11 120.5(8)
C7 C12 C44 122.3(8)
C11 C12 C44 117.1(8)
C18 C13 C14 117.8(9)
C18 C13 B 122.1(10)
C14 C13 B 120.1(8)
C15 C14 C13 119.9(10)
C15 C14 C41 118.2(9)
C13 C14 C41 121.8(9)
C16 C15 C14 121.6(11)
C15 C16 C17 119.8(11)
C15 C16 C42 119.2(14)
C17 C16 C42 120.9(13)
C16 C17 C18 120.1(11)
C17 C18 C13 120.7(11)
C17 C18 C43 118.2(11)
C13 C18 C43 121.1(11)
N1 C19 C20 121.5(9)
C21 C20 C19 118.2(9)
C20 C21 C22 120.7(9)
C21 C22 C23 119.9(10)
N1 C23 C22 119.5(9)
N1 C23 C24 113.0(7)
C22 C23 C24 127.5(9)
C29 C24 C25 119.6(9)
C29 C24 C23 124.0(9)
C25 C24 C23 116.4(8)
O1 C47 O2 116.7(8)
O1 C47 C4 122.3(8)
O2 C47 C4 120.9(8)
C26 C25 C24 117.3(8)
C26 C25 Ir 129.4(7)
C24 C25 Ir 113.2(7)
C27 C26 C25 122.8(9)
C26 C27 C28 119.5(9)
C29 C28 C27 119.0(9)
C28 C29 C24 121.7(9)
N2 C30 C31 121.3(9)
C32 C31 C30 118.1(10)
C33 C32 C31 119.9(10)
C32 C33 C34 121.1(10)
N2 C34 C33 117.3(9)
N2 C34 C35 115.3(9)
C33 C34 C35 127.4(9)
C40 C35 C36 125.8(10)
C40 C35 C34 122.8(10)
C36 C35 C34 111.3(9)
C35 C36 C37 109.8(10)
C35 C36 Ir 118.4(7)
C37 C36 Ir 131.8(7)
C38 C37 C36 124.2(10)
C37 C38 C39 120.8(11)
C40 C39 C38 118.3(11)
C39 C40 C35 121.0(11)
Cl2 C101 Cl1 113.1(7)

loop_
_geom_bond_atom_site_label_1
_geom_bond_atom_site_label_2
_geom_bond_distance
Ir C36 1.885(13)
Ir C25 2.002(9)
Ir N1 2.032(7)
Ir N2 2.054(7)
Ir O2 2.211(6)
Ir O1 2.247(6)
N1 C19 1.344(11)
N1 C23 1.367(11)
N2 C30 1.337(11)
N2 C34 1.346(11)
O1 C47 1.280(10)
O2 C47 1.302(11)
B C13 1.575(16)
B C1 1.577(14)
B C7 1.580(14)
C1 C6 1.391(12)
C1 C2 1.400(13)
C2 C3 1.392(12)
C3 C4 1.363(12)
C4 C5 1.412(12)
C4 C47 1.448(12)
C5 C6 1.397(12)
C7 C8 1.411(12)
C7 C12 1.413(12)
C8 C9 1.365(13)
C8 C46 1.547(14)
C9 C10 1.386(13)
C10 C11 1.391(13)
C10 C45 1.508(13)
C11 C12 1.414(12)
C12 C44 1.500(13)
C13 C18 1.403(13)
C13 C14 1.415(13)
C14 C15 1.384(13)
C14 C41 1.514(13)
C15 C16 1.362(16)
C16 C17 1.383(17)
C16 C42 1.560(17)
C17 C18 1.393(16)
C18 C43 1.497(16)
C19 C20 1.398(13)
C20 C21 1.364(14)
C21 C22 1.367(13)
C22 C23 1.390(12)
C23 C24 1.459(13)
C24 C29 1.393(13)
C24 C25 1.413(12)
C25 C26 1.390(12)
C26 C27 1.358(13)
C27 C28 1.410(14)
C28 C29 1.362(14)
C30 C31 1.396(13)
C31 C32 1.384(14)
C32 C33 1.354(14)
C33 C34 1.428(13)
C34 C35 1.457(13)
C35 C40 1.414(13)
C35 C36 1.435(13)
C36 C37 1.478(14)
C37 C38 1.393(14)
C38 C39 1.420(16)
C39 C40 1.352(15)
C101 Cl2 1.718(12)
C101 Cl1 1.763(12)
